data_2007095
loop_
_publ_author_name
'Bes, Teresa'
'Hajnal, Andrea'
'Schneider, Gyula'
'Noltemeyer, Mathias'

_publ_section_title
;
 A Steroidal Dihydro-1,3-oxazine Derivative
;
_journal_issue 3
_journal_name_full 'Acta Crystallographica Section C'
_journal_page_first 372
_journal_page_last 373
_journal_paper_doi 10.1107/S0108270197016338
_journal_volume 54
_journal_year 1998
_chemical_formula_sum 'C27 H37 N O2'
_chemical_formula_weight 407.58
_chemical_name_systematic
;
 2-Cyclohexyl-16'\a,17'\a-dihydro-3'-methoxy-4H-estra-1',3',5'(10'),16'-
 tetraeno[16',17'-e][1,3]oxazine
;
_space_group_IT_number 19
_symmetry_cell_setting orthorhombic
_symmetry_space_group_name_Hall 'P 2ac 2ab'
_symmetry_space_group_name_H-M 'P 21 21 21'
_audit_creation_method SHELXL-97
_cell_angle_alpha 90.00
_cell_angle_beta 90.00
_cell_angle_gamma 90.00
_cell_formula_units_Z 4
_cell_length_a 6.7810(10)
_cell_length_b 15.530(3)
_cell_length_c 21.179(4)
_cell_measurement_reflns_used 6579
_cell_measurement_temperature 133(2)
_cell_measurement_theta_max 25.09
_cell_measurement_theta_min 1.92
_cell_volume 2230.3(7)
_computing_cell_refinement 'SAINT (Siemens 1996)'
_computing_data_collection 'SMART (Siemens 1996)'
_computing_data_reduction SAINT
_computing_molecular_graphics 'SHELXTL (Siemens, 1995)'
_computing_publication_material SHELXL97
_computing_structure_refinement 'SHELXL97 (Sheldrick, 1997)'
_computing_structure_solution 'SHELXS97 (Sheldrick, 1990)'
_diffrn_ambient_temperature 133(2)
_diffrn_detector_area_resol_mean 8.192
_diffrn_measured_fraction_theta_full 1.000
_diffrn_measured_fraction_theta_max 0.994
_diffrn_measurement_device_type 'Stoe-Siemens-Huber four-circle diffractometer with CCD detector'
_diffrn_measurement_method '\y scan'
_diffrn_radiation_monochromator graphite
_diffrn_radiation_source 'fine-focus sealed tube'
_diffrn_radiation_type MoK\a
_diffrn_radiation_wavelength 0.71073
_diffrn_reflns_av_R_equivalents 0.041
_diffrn_reflns_av_sigmaI/netI 0.0167
_diffrn_reflns_limit_h_max 8
_diffrn_reflns_limit_h_min 0
_diffrn_reflns_limit_k_max 18
_diffrn_reflns_limit_k_min 0
_diffrn_reflns_limit_l_max 25
_diffrn_reflns_limit_l_min 0
_diffrn_reflns_number 25360
_diffrn_reflns_theta_full 25.00
_diffrn_reflns_theta_max 25.09
_diffrn_reflns_theta_min 1.92
_exptl_absorpt_coefficient_mu 0.075
_exptl_absorpt_correction_T_max 0.971
_exptl_absorpt_correction_T_min 0.964
_exptl_absorpt_correction_type 'multi-scan (SADABS; Sheldrick, 1997a)'
_exptl_crystal_colour colourless
_exptl_crystal_density_diffrn 1.214
_exptl_crystal_density_method 'not measured'
_exptl_crystal_description block
_exptl_crystal_F_000 888
_exptl_crystal_size_max 0.50
_exptl_crystal_size_mid 0.40
_exptl_crystal_size_min 0.40
_refine_diff_density_max 0.148
_refine_diff_density_min -0.175
_refine_ls_abs_structure_details 'Flack (1983)'
_refine_ls_abs_structure_Flack 4(2)
_refine_ls_extinction_coef 0.0086(12)
_refine_ls_extinction_method SHELXL97
_refine_ls_goodness_of_fit_ref 1.116
_refine_ls_hydrogen_treatment 'H atoms treated by a mixture of independent and constrained refinement'
_refine_ls_matrix_type full
_refine_ls_number_parameters 274
_refine_ls_number_reflns 2280
_refine_ls_number_restraints 0
_refine_ls_restrained_S_all 1.116
_refine_ls_R_factor_all 0.046
_refine_ls_R_factor_gt 0.040
_refine_ls_shift/su_max <0.000
_refine_ls_shift/su_mean 0.000
_refine_ls_structure_factor_coef Fsqd
_refine_ls_weighting_details 'w = 1/[\s^2^(Fo^2^)+(0.0484P)^2^+0.6498P] where P = (Fo^2^+2Fc^2^)/3'
_refine_ls_weighting_scheme calc
_refine_ls_wR_factor_ref 0.099
_reflns_number_gt 2063
_reflns_number_total 2280
_reflns_threshold_expression I>2\s(I)
_cod_data_source_file ka1249.cif
_cod_data_source_block I
_cod_depositor_comments
;
The following automatic conversions were performed:
'_symmetry_cell_setting' value 'Orthorhombic' changed to 'orthorhombic'
according to '/home/saulius/struct/CIF-dictionaries/cif_core.dic'
dictionary named 'cif_core.dic' version 2.4.1 from 2010-06-29.

Automatic conversion script
Id: cif_fix_enum 1527 2010-12-29 10:47:43Z saulius 

The following automatic conversions were performed:

'_symmetry_cell_setting' value 'Orthorhombic' changed to
'orthorhombic' according to
/home/saulius/struct/CIF-dictionaries/cif_core.dic dictionary named
'cif_core.dic' version 2.4.1 from 2010-06-29.

Automatic conversion script
Id: cif_fix_values 1715 2011-07-08 13:25:40Z adriana 

The following automatic conversions were performed:

'_refine_ls_weighting_scheme' value 'calc w =
1/[\s^2^(Fo^2^)+(0.0484P)^2^+0.6498P] where P = (Fo^2^+2Fc^2^)/3' was
changed to 'calc'. New tag '_refine_ls_weighting_details' was
created. The value of the new tag was set to 'w =
1/[\s^2^(Fo^2^)+(0.0484P)^2^+0.6498P] where P = (Fo^2^+2Fc^2^)/3'.

Automatic conversion script
Id: cif_fix_values 3143 2015-03-26 13:38:13Z robertas 
;
_cod_database_code 2007095

loop_
_symmetry_equiv_pos_as_xyz
'x, y, z'
'-x+1/2, -y, z+1/2'
'-x, y+1/2, -z+1/2'
'x+1/2, -y+1/2, -z'

loop_
_atom_site_label
_atom_site_fract_x
_atom_site_fract_y
_atom_site_fract_z
_atom_site_U_iso_or_equiv
_atom_site_adp_type
_atom_site_calc_flag
_atom_site_refinement_flags
_atom_site_occupancy
_atom_site_disorder_assembly
_atom_site_disorder_group
_atom_site_type_symbol
O3 .4075(3) .18362(11) .16275(8) .0415(5) Uani d . 1 . . O
O17 .5548(3) .86874(11) .07370(9) .0435(5) Uani d . 1 . . O
N16A .2810(3) .96158(13) .08360(10) .0372(5) Uani d . 1 . . N
C1 .6512(4) .39067(16) .15172(11) .0343(6) Uani d . 1 . . C
H1A .7738 .4120 .1367 .041 Uiso calc R 1 . . H
C2 .6157(4) .30257(16) .14995(11) .0350(6) Uani d . 1 . . C
H2A .7145 .2643 .1350 .042 Uiso calc R 1 . . H
C3 .4345(4) .27084(15) .17028(11) .0335(6) Uani d . 1 . . C
C4 .2987(4) .32644(15) .19619(11) .0344(6) Uani d . 1 . . C
H4A .1785 .3041 .2124 .041 Uiso calc R 1 . . H
C5 .3342(4) .41541(15) .19917(10) .0313(5) Uani d . 1 . . C
C6 .1781(4) .47153(15) .22832(13) .0413(6) Uani d . 1 . . C
H6A .1431 .4478 .2702 .050 Uiso calc R 1 . . H
H6B .0584 .4693 .2016 .050 Uiso calc R 1 . . H
C7 .2403(4) .56568(16) .23629(12) .0378(6) Uani d . 1 . . C
H7A .1221 .6021 .2426 .045 Uiso calc R 1 . . H
H7B .3258 .5715 .2739 .045 Uiso calc R 1 . . H
C8 .3519(4) .59553(15) .17753(11) .0316(5) Uani d . 1 . . C
H8A .2712 .5811 .1395 .038 Uiso calc R 1 . . H
C9 .5482(4) .54635(15) .17345(11) .0318(5) Uani d . 1 . . C
H9A .6249 .5610 .2123 .038 Uiso calc R 1 . . H
C10 .5111(4) .44906(15) .17510(10) .0307(5) Uani d . 1 . . C
C11 .6737(4) .57533(15) .11647(12) .0357(6) Uani d . 1 . . C
H11A .6108 .5547 .0771 .043 Uiso calc R 1 . . H
H11B .8057 .5484 .1194 .043 Uiso calc R 1 . . H
C12 .6983(4) .67437(15) .11280(12) .0351(6) Uani d . 1 . . C
H12A .7821 .6940 .1483 .042 Uiso calc R 1 . . H
H12B .7657 .6896 .0729 .042 Uiso calc R 1 . . H
C13 .4992(4) .72066(15) .11577(11) .0306(5) Uani d . 1 . . C
C14 .3947(4) .69177(15) .17695(11) .0300(5) Uani d . 1 . . C
H14A .4896 .7026 .2122 .036 Uiso calc R 1 . . H
C15 .2261(4) .75616(15) .18550(12) .0366(6) Uani d . 1 . . C
H15A .1859 .7599 .2304 .044 Uiso calc R 1 . . H
H15B .1102 .7395 .1598 .044 Uiso calc R 1 . . H
C16 .3141(4) .84266(16) .16235(11) .0339(6) Uani d . 1 . . C
H16A .3445 .8793 .1999 .041 Uiso calc R 1 . . H
C17 .5102(4) .81806(15) .12935(11) .0327(5) Uani d . 1 . . C
H17A .6192 .8275 .1604 .039 Uiso calc R 1 . . H
C18 .3795(4) .70345(17) .05558(11) .0391(6) Uani d . 1 . . C
H18A .3816 .6417 .0461 .059 Uiso calc R 1 . . H
H18B .4374 .7354 .0203 .059 Uiso calc R 1 . . H
H18C .2430 .7222 .0620 .059 Uiso calc R 1 . . H
C3O .2125(4) .15163(17) .17269(14) .0459(7) Uani d . 1 . . C
H3OA .2075 .0905 .1614 .069 Uiso calc R 1 . . H
H3OB .1196 .1839 .1463 .069 Uiso calc R 1 . . H
H3OC .1767 .1586 .2172 .069 Uiso calc R 1 . . H
CNC .1795(4) .89266(16) .11827(12) .0387(6) Uani d . 1 . . C
HNCA .1203 .8522 .0875 .046 Uiso calc R 1 . . H
HNCB .0709 .9182 .1433 .046 Uiso calc R 1 . . H
CNO .4530(4) .94426(16) .06389(11) .0339(6) Uani d . 1 . . C
C1' .5707(4) 1.00558(15) .02380(11) .0336(6) Uani d . 1 . . C
H1'A .6166 .9730 -.0142 .040 Uiso calc R 1 . . H
C2' .7545(4) 1.03861(19) .05817(13) .0445(7) Uani d . 1 . . C
H2'A .8365 .9891 .0714 .053 Uiso calc R 1 . . H
H2'B .7139 1.0702 .0966 .053 Uiso calc R 1 . . H
C3' .8768(4) 1.09835(19) .01587(14) .0457(7) Uani d . 1 . . C
H3'A .9889 1.1218 .0404 .055 Uiso calc R 1 . . H
H3'B .9313 1.0649 -.0199 .055 Uiso calc R 1 . . H
C4' .7527(4) 1.17255(17) -.00964(12) .0389(6) Uani d . 1 . . C
H4'A .7129 1.2105 .0257 .047 Uiso calc R 1 . . H
H4'B .8325 1.2070 -.0395 .047 Uiso calc R 1 . . H
C5' .5704(4) 1.13900(16) -.04297(11) .0353(6) Uani d . 1 . . C
H5'A .6104 1.1059 -.0808 .042 Uiso calc R 1 . . H
H5'B .4888 1.1882 -.0571 .042 Uiso calc R 1 . . H
C6' .4480(4) 1.08142(16) .00028(11) .0337(6) Uani d . 1 . . C
H6'A .3316 1.0597 -.0230 .040 Uiso calc R 1 . . H
H6'B .4004 1.1154 .0368 .040 Uiso calc R 1 . . H

loop_
_atom_site_aniso_label
_atom_site_aniso_U_11
_atom_site_aniso_U_22
_atom_site_aniso_U_33
_atom_site_aniso_U_12
_atom_site_aniso_U_13
_atom_site_aniso_U_23
O3 .0509(11) .0330(9) .0407(10) -.0046(9) .0050(9) .0004(8)
O17 .0468(11) .0359(9) .0477(10) .0104(9) .0168(10) .0142(8)
N16A .0362(12) .0359(11) .0396(11) .0024(10) .0049(10) .0067(9)
C1 .0344(13) .0401(13) .0284(11) -.0008(11) .0021(11) .0038(10)
C2 .0412(14) .0344(13) .0292(12) .0042(12) .0032(11) .0017(10)
C3 .0437(14) .0293(12) .0273(11) -.0031(11) -.0019(11) .0033(10)
C4 .0383(14) .0372(13) .0277(12) -.0026(12) .0007(11) .0051(10)
C5 .0326(13) .0366(13) .0247(11) -.0010(11) .0011(11) .0038(10)
C6 .0438(16) .0359(13) .0444(14) -.0016(13) .0135(13) .0035(11)
C7 .0416(15) .0358(13) .0359(13) -.0017(12) .0109(12) .0029(10)
C8 .0335(13) .0330(12) .0285(11) -.0022(11) .0028(11) .0000(10)
C9 .0324(12) .0335(12) .0295(11) -.0010(11) .0001(11) .0023(10)
C10 .0370(13) .0325(12) .0227(11) -.0013(11) -.0015(10) .0013(9)
C11 .0311(13) .0360(13) .0401(13) .0015(11) .0060(12) .0026(11)
C12 .0311(13) .0356(13) .0386(13) -.0009(11) .0030(11) .0054(11)
C13 .0293(12) .0311(12) .0314(12) -.0006(11) .0016(10) .0036(10)
C14 .0308(12) .0339(12) .0252(11) -.0024(11) -.0009(10) .0015(9)
C15 .0367(14) .0378(13) .0352(12) .0001(11) .0080(12) .0029(11)
C16 .0351(13) .0354(13) .0313(12) .0012(11) .0031(11) .0003(10)
C17 .0334(13) .0335(12) .0311(12) -.0005(11) .0019(11) .0058(10)
C18 .0422(15) .0453(15) .0298(12) -.0009(13) -.0014(12) .0009(11)
C3O .0490(17) .0371(14) .0517(16) -.0097(13) -.0023(14) -.0016(12)
CNC .0367(14) .0384(14) .0410(14) .0036(12) .0063(12) .0081(11)
CNO .0390(15) .0300(12) .0327(12) .0037(11) .0025(11) .0010(10)
C1' .0357(14) .0335(13) .0315(12) .0034(11) .0054(11) .0022(10)
C2' .0320(14) .0552(16) .0462(15) .0013(14) -.0038(12) .0161(13)
C3' .0324(14) .0583(17) .0465(15) -.0052(14) -.0038(13) .0114(14)
C4' .0378(14) .0417(14) .0372(13) -.0073(12) .0018(12) .0015(11)
C5' .0364(14) .0357(13) .0338(12) .0007(11) .0002(11) .0042(10)
C6' .0329(14) .0371(13) .0310(12) .0013(11) -.0008(11) .0026(10)

loop_
_atom_type_symbol
_atom_type_description
_atom_type_scat_dispersion_real
_atom_type_scat_dispersion_imag
_atom_type_scat_source
C C 0.0033 0.0016 'International Tables Vol C Tables 4.2.6.8 and 6.1.1.4'
H H 0.0000 0.0000 'International Tables Vol C Tables 4.2.6.8 and 6.1.1.4'
N N 0.0061 0.0033 'International Tables Vol C Tables 4.2.6.8 and 6.1.1.4'
O O 0.0106 0.0060 'International Tables Vol C Tables 4.2.6.8 and 6.1.1.4'

loop_
_geom_angle_atom_site_label_1
_geom_angle_atom_site_label_2
_geom_angle_atom_site_label_3
_geom_angle
C3 O3 C3O 116.7(2)
CNO O17 C17 118.74(19)
CNO N16A CNC 116.2(2)
C2 C1 C10 121.9(2)
C1 C2 C3 119.5(2)
O3 C3 C4 125.1(2)
O3 C3 C2 115.5(2)
C4 C3 C2 119.5(2)
C3 C4 C5 121.4(2)
C4 C5 C10 119.7(2)
C4 C5 C6 117.9(2)
C10 C5 C6 122.3(2)
C5 C6 C7 113.9(2)
C8 C7 C6 109.7(2)
C14 C8 C7 113.5(2)
C14 C8 C9 108.8(2)
C7 C8 C9 108.9(2)
C10 C9 C8 110.3(2)
C10 C9 C11 113.3(2)
C8 C9 C11 112.12(19)
C1 C10 C5 117.8(2)
C1 C10 C9 121.2(2)
C5 C10 C9 121.0(2)
C9 C11 C12 112.8(2)
C13 C12 C11 111.7(2)
C12 C13 C18 110.5(2)
C12 C13 C17 115.2(2)
C18 C13 C17 110.6(2)
C12 C13 C14 107.63(19)
C18 C13 C14 113.8(2)
C17 C13 C14 98.67(18)
C8 C14 C15 119.9(2)
C8 C14 C13 112.31(19)
C15 C14 C13 104.63(18)
C14 C15 C16 104.0(2)
CNC C16 C15 114.0(2)
CNC C16 C17 111.4(2)
C15 C16 C17 105.03(19)
O17 C17 C13 113.04(19)
O17 C17 C16 114.3(2)
C13 C17 C16 106.5(2)
N16A CNC C16 113.5(2)
N16A CNO O17 126.3(2)
N16A CNO C1' 122.7(2)
O17 CNO C1' 111.0(2)
CNO C1' C6' 112.5(2)
CNO C1' C2' 112.0(2)
C6' C1' C2' 109.9(2)
C1' C2' C3' 111.4(2)
C4' C3' C2' 111.4(2)
C5' C4' C3' 110.8(2)
C4' C5' C6' 111.4(2)
C5' C6' C1' 110.6(2)

loop_
_geom_bond_atom_site_label_1
_geom_bond_atom_site_label_2
_geom_bond_site_symmetry_2
_geom_bond_distance
_geom_bond_publ_flag
O3 C3 . 1.376(3) ?
O3 C3O . 1.428(3) ?
O17 CNO . 1.377(3) ?
O17 C17 . 1.449(3) ?
N16A CNO . 1.267(3) ?
N16A CNC . 1.469(3) ?
C1 C2 . 1.390(3) ?
C1 C10 . 1.403(3) ?
C2 C3 . 1.392(4) ?
C3 C4 . 1.376(4) ?
C4 C5 . 1.404(3) ?
C5 C10 . 1.405(3) ?
C5 C6 . 1.503(4) ?
C6 C7 . 1.531(3) ?
C7 C8 . 1.529(3) ?
C8 C14 . 1.523(3) ?
C8 C9 . 1.537(3) ?
C9 C10 . 1.532(3) ?
C9 C11 . 1.544(3) ?
C11 C12 . 1.549(3) ?
C12 C13 . 1.530(3) ?
C13 C18 . 1.535(3) ?
C13 C17 . 1.541(3) ?
C13 C14 . 1.543(3) ?
C14 C15 . 1.530(3) ?
C15 C16 . 1.549(3) ?
C16 CNC . 1.519(3) ?
C16 C17 . 1.550(3) ?
CNO C1' . 1.505(3) ?
C1' C6' . 1.526(3) ?
C1' C2' . 1.532(4) ?
C2' C3' . 1.534(4) ?
C3' C4' . 1.526(4) ?
C4' C5' . 1.516(4) ?
C5' C6' . 1.525(3) ?

loop_
_cod_related_entry_id
_cod_related_entry_database
_cod_related_entry_code
1 ChemSpider 21186055
